data_1533158
loop_
_publ_author_name
'Fedosseev, A. M.'
'Guerman, K. E.'
'Grigor'ev, M. S.'
'Budantseva, N. A.'
'Krupa, J. C.'

_publ_section_title
;
 Synthesis and properties of neptunium(VI, V) and plutonium(VI)
 pertechnetates
;
_journal_name_full 'Radiochimica Acta'
_journal_page_first 147
_journal_page_last 152
_journal_paper_doi 10.1524/ract.91.3.147.19976
_journal_volume 91
_journal_year 2003
_chemical_formula_sum 'H6 Np2 O23 Tc4'
_chemical_name_systematic '(Np O2)2 (Tc O4)4 (H2 O)3'
_space_group_IT_number 2
_symmetry_space_group_name_Hall '-P 1'
_symmetry_space_group_name_H-M 'P -1'
_cell_angle_alpha 107.08
_cell_angle_beta 98.05
_cell_angle_gamma 93.86
_cell_formula_units_Z 2
_cell_length_a 5.322
_cell_length_b 13.034
_cell_length_c 15.46
_cell_volume 1008.329
_citation_journal_id_ASTM RAACAP
_cod_data_source_file Fedosseev_RAACAP_2003_887.cif
_cod_data_source_block H6Np2O23Tc4
_cod_database_code 1533158

loop_
_symmetry_equiv_pos_as_xyz
x,y,z
-x,-y,-z

loop_
_atom_site_label
_atom_site_type_symbol
_atom_site_fract_x
_atom_site_fract_y
_atom_site_fract_z
_atom_site_occupancy
_atom_site_U_iso_or_equiv
O4 O-2 0.4782 0.746 0.218 1 0.0
O6 O-2 0.3052 0.457 0.6185 1 0.0
O13 O-2 0.6739 0.1914 0.3659 1 0.0
Tc1 Tc+7 0.4864 0.3607 0.5635 1 0.0
O17 O-2 0.8881 0.2179 0.2196 1 0.0
O2 O-2 0.449 0.3304 0.2655 1 0.0
O23 O-2 0.9958 0.8184 0.3362 1 0.0
O10 O-2 0.9289 0.6344 0.1864 1 0.0
O11 O-2 0.8324 0.4385 0.0464 1 0.0
Tc4 Tc+7 0.0168 0.142 0.1271 1 0.0
O12 O-2 0.3112 0.4994 0.1499 1 0.0
Tc2 Tc+7 0.9967 0.5025 0.1526 1 0.0
O14 O-2 0.7062 -0.0322 0.2847 1 0.0
O19 O-2 0.2642 0.0824 0.1645 1 0.0
O7 O-2 0.7454 0.3536 0.6374 1 0.0
O16 O-2 0.2854 0.0372 0.3642 1 0.0
O22 O-2 0.6412 0.6735 0.0336 1 0.0
O18 O-2 0.7865 0.0442 0.0572 1 0.0
O8 O-2 0.314 0.2394 0.5265 1 0.0
O3 O-2 0.0122 0.8489 0.1524 1 0.0
O9 O-2 0.908 0.4377 0.2271 1 0.0
O20 O-2 0.1138 0.2237 0.0683 1 0.0
O15 O-2 0.7426 0.0577 0.4747 1 0.0
Np1 Np+6 0.7526 0.3552 0.3311 1 0.0
O1 O-2 0.0544 0.3832 0.3963 1 0.0
O5 O-2 0.5927 0.3904 0.4727 1 0.0
Tc3 Tc+7 0.6018 0.0638 0.3726 1 0.0
Np2 Np+6 0.7488 0.7973 0.187 1 0.0
O21 O-2 0.4918 0.8859 0.096 1 0.0
